data_2234134
loop_
_publ_author_name
'Shirvan, Sadif A.'
'Haydari Dezfuli, Sara'

_publ_section_title
;
 Dibromidobis(pyrazine-2-carboxamide-\k<i>N</i>^4^)zinc
;
_journal_coeditor_code BT5863
_journal_issue 4
_journal_name_full 'Acta Crystallographica Section E'
_journal_page_first m527
_journal_paper_doi 10.1107/S1600536812013335
_journal_volume 68
_journal_year 2012
_chemical_formula_iupac '[Zn Br2 (C5 H5 N3 O)2]'
_chemical_formula_moiety 'C10 H10 Br2 N6 O2 Zn'
_chemical_formula_sum 'C10 H10 Br2 N6 O2 Zn'
_chemical_formula_weight 471.43
_chemical_name_systematic
;
Dibromidobis(pyrazine-2-carboxamide-\k<i>N</i>^4^)zinc
;
_space_group_IT_number 11
_symmetry_cell_setting monoclinic
_symmetry_space_group_name_Hall '-P 2yb'
_symmetry_space_group_name_H-M 'P 1 21/m 1'
_atom_sites_solution_hydrogens geom
_atom_sites_solution_primary direct
_atom_sites_solution_secondary difmap
_audit_creation_method SHELXL-97
_cell_angle_alpha 90.00
_cell_angle_beta 106.835(5)
_cell_angle_gamma 90.00
_cell_formula_units_Z 2
_cell_length_a 5.6042(4)
_cell_length_b 19.5147(19)
_cell_length_c 7.0656(5)
_cell_measurement_reflns_used 3935
_cell_measurement_temperature 298(2)
_cell_measurement_theta_max 26.00
_cell_measurement_theta_min 3.01
_cell_volume 739.61(11)
_computing_cell_refinement 'SAINT (Bruker, 2007)'
_computing_data_collection 'APEX2 (Bruker, 2007)'
_computing_data_reduction 'SAINT (Bruker, 2007)'
_computing_molecular_graphics 'SHELXTL (Sheldrick, 2008)'
_computing_publication_material 'SHELXTL (Sheldrick, 2008)'
_computing_structure_refinement 'SHELXL97 (Sheldrick, 2008)'
_computing_structure_solution 'SHELXS97 (Sheldrick, 2008)'
_diffrn_ambient_temperature 298(2)
_diffrn_measured_fraction_theta_full 0.999
_diffrn_measured_fraction_theta_max 0.999
_diffrn_measurement_device_type 'Bruker APEXII CCD area-detector'
_diffrn_measurement_method \w
_diffrn_radiation_monochromator graphite
_diffrn_radiation_source 'fine-focus sealed tube'
_diffrn_radiation_type MoK\a
_diffrn_radiation_wavelength 0.71073
_diffrn_reflns_av_R_equivalents 0.0530
_diffrn_reflns_av_sigmaI/netI 0.0430
_diffrn_reflns_limit_h_max 6
_diffrn_reflns_limit_h_min -6
_diffrn_reflns_limit_k_max 24
_diffrn_reflns_limit_k_min -21
_diffrn_reflns_limit_l_max 8
_diffrn_reflns_limit_l_min -8
_diffrn_reflns_number 3935
_diffrn_reflns_theta_full 26.00
_diffrn_reflns_theta_max 26.00
_diffrn_reflns_theta_min 3.01
_exptl_absorpt_coefficient_mu 7.075
_exptl_absorpt_correction_T_max 0.2503
_exptl_absorpt_correction_T_min 0.2051
_exptl_absorpt_correction_type multi-scan
_exptl_absorpt_process_details '(SADABS; Bruker, 2007)'
_exptl_crystal_colour Colorless
_exptl_crystal_density_diffrn 2.117
_exptl_crystal_density_method 'not measured'
_exptl_crystal_description Block
_exptl_crystal_F_000 456
_exptl_crystal_size_max 0.25
_exptl_crystal_size_mid 0.24
_exptl_crystal_size_min 0.20
_refine_diff_density_max 0.770
_refine_diff_density_min -1.192
_refine_ls_extinction_method none
_refine_ls_goodness_of_fit_ref 1.100
_refine_ls_hydrogen_treatment constr
_refine_ls_matrix_type full
_refine_ls_number_parameters 100
_refine_ls_number_reflns 1495
_refine_ls_number_restraints 0
_refine_ls_restrained_S_all 1.100
_refine_ls_R_factor_all 0.0583
_refine_ls_R_factor_gt 0.0455
_refine_ls_shift/su_max 0.003
_refine_ls_shift/su_mean 0.000
_refine_ls_structure_factor_coef Fsqd
_refine_ls_weighting_details 'calc w=1/[\s^2^(Fo^2^)+(0.0663P)^2^] where P=(Fo^2^+2Fc^2^)/3'
_refine_ls_weighting_scheme calc
_refine_ls_wR_factor_gt 0.1058
_refine_ls_wR_factor_ref 0.1106
_reflns_number_gt 1247
_reflns_number_total 1495
_reflns_threshold_expression I>2\s(I)
_cod_data_source_file bt5863.cif
_cod_data_source_block I
_cod_original_cell_volume 739.61(10)
_cod_original_sg_symbol_H-M 'P 21/m'
_cod_database_code 2234134
_cod_database_fobs_code 2234134

loop_
_symmetry_equiv_pos_as_xyz
'x, y, z'
'-x, y+1/2, -z'
'-x, -y, -z'
'x, -y-1/2, z'

loop_
_atom_site_type_symbol
_atom_site_label
_atom_site_fract_x
_atom_site_fract_y
_atom_site_fract_z
_atom_site_U_iso_or_equiv
_atom_site_adp_type
_atom_site_calc_flag
_atom_site_refinement_flags
_atom_site_occupancy
_atom_site_symmetry_multiplicity
C C1 0.5931(9) 0.6363(3) 1.0284(7) 0.0268(10) Uani d . 1 1
H H1 0.7306 0.6466 1.1350 0.032 Uiso calc R 1 1
C C2 0.3658(9) 0.6512(3) 0.7068(8) 0.0322(11) Uani d . 1 1
H H2 0.3429 0.6717 0.5839 0.039 Uiso calc R 1 1
C C3 0.1931(10) 0.6034(3) 0.7302(8) 0.0360(12) Uani d . 1 1
H H3 0.0550 0.5936 0.6237 0.043 Uiso calc R 1 1
C C4 0.4230(9) 0.5883(3) 1.0503(7) 0.0264(10) Uani d . 1 1
C C5 0.4616(10) 0.5526(3) 1.2446(8) 0.0320(11) Uani d . 1 1
N N1 0.5632(7) 0.6684(2) 0.8557(6) 0.0256(9) Uani d . 1 1
N N2 0.2205(7) 0.5714(2) 0.9018(7) 0.0334(10) Uani d . 1 1
N N3 0.2721(10) 0.5171(3) 1.2679(8) 0.0532(15) Uani d . 1 1
H H3B 0.2850 0.4963 1.3778 0.064 Uiso calc R 1 1
H H3C 0.1355 0.5147 1.1732 0.064 Uiso calc R 1 1
O O1 0.6621(7) 0.5585(2) 1.3724(6) 0.0469(11) Uani d . 1 1
Zn Zn1 0.79117(14) 0.7500 0.82766(12) 0.0244(2) Uani d S 1 2
Br Br1 0.79321(15) 0.7500 0.49867(12) 0.0392(2) Uani d S 1 2
Br Br2 1.13911(12) 0.7500 1.10460(11) 0.0351(2) Uani d S 1 2

loop_
_atom_site_aniso_label
_atom_site_aniso_U_11
_atom_site_aniso_U_22
_atom_site_aniso_U_33
_atom_site_aniso_U_12
_atom_site_aniso_U_13
_atom_site_aniso_U_23
C1 0.025(2) 0.029(3) 0.023(2) -0.0022(18) 0.0017(19) 0.001(2)
C2 0.035(3) 0.035(3) 0.023(3) -0.001(2) 0.002(2) 0.002(2)
C3 0.033(3) 0.043(3) 0.026(3) -0.011(2) -0.001(2) 0.003(2)
C4 0.025(2) 0.026(2) 0.027(3) -0.0027(19) 0.0062(19) 0.001(2)
C5 0.036(3) 0.032(3) 0.026(3) -0.009(2) 0.006(2) 0.001(2)
N1 0.0247(18) 0.028(2) 0.024(2) -0.0028(17) 0.0075(16) -0.0010(17)
N2 0.027(2) 0.037(3) 0.033(2) -0.0069(18) 0.0033(18) 0.001(2)
N3 0.044(3) 0.074(4) 0.034(3) -0.028(3) 0.000(2) 0.017(3)
O1 0.043(2) 0.055(3) 0.032(2) -0.0183(19) -0.0068(17) 0.0147(19)
Zn1 0.0224(4) 0.0275(4) 0.0247(4) 0.000 0.0088(3) 0.000
Br1 0.0424(4) 0.0536(5) 0.0242(4) 0.000 0.0138(3) 0.000
Br2 0.0222(4) 0.0511(5) 0.0302(4) 0.000 0.0049(3) 0.000

loop_
_atom_type_symbol
_atom_type_description
_atom_type_scat_dispersion_real
_atom_type_scat_dispersion_imag
_atom_type_scat_source
C C 0.0033 0.0016 'International Tables Vol C Tables 4.2.6.8 and 6.1.1.4'
H H 0.0000 0.0000 'International Tables Vol C Tables 4.2.6.8 and 6.1.1.4'
N N 0.0061 0.0033 'International Tables Vol C Tables 4.2.6.8 and 6.1.1.4'
O O 0.0106 0.0060 'International Tables Vol C Tables 4.2.6.8 and 6.1.1.4'
Zn Zn 0.2839 1.4301 'International Tables Vol C Tables 4.2.6.8 and 6.1.1.4'
Br Br -0.2901 2.4595 'International Tables Vol C Tables 4.2.6.8 and 6.1.1.4'

loop_
_geom_angle_atom_site_label_1
_geom_angle_atom_site_label_2
_geom_angle_atom_site_label_3
_geom_angle_site_symmetry_1
_geom_angle_site_symmetry_3
_geom_angle
N1 C1 C4 . . 120.8(5)
N1 C1 H1 . . 119.6
C4 C1 H1 . . 119.6
N1 C2 C3 . . 121.6(5)
N1 C2 H2 . . 119.2
C3 C2 H2 . . 119.2
N2 C3 C2 . . 121.6(5)
N2 C3 H3 . . 119.2
C2 C3 H3 . . 119.2
N2 C4 C1 . . 122.4(5)
N2 C4 C5 . . 117.7(4)
C1 C4 C5 . . 119.9(4)
O1 C5 N3 . . 123.9(5)
O1 C5 C4 . . 119.3(5)
N3 C5 C4 . . 116.8(5)
C2 N1 C1 . . 117.3(4)
C2 N1 Zn1 . . 120.6(4)
C1 N1 Zn1 . . 121.7(3)
C3 N2 C4 . . 116.3(4)
C5 N3 H3B . . 120.0
C5 N3 H3C . . 120.0
H3B N3 H3C . . 120.0
N1 Zn1 N1 . 4_575 99.5(2)
N1 Zn1 Br1 . . 105.96(12)
N1 Zn1 Br1 4_575 . 105.96(12)
N1 Zn1 Br2 . . 107.88(12)
N1 Zn1 Br2 4_575 . 107.88(12)
Br1 Zn1 Br2 . . 126.45(4)

loop_
_geom_bond_atom_site_label_1
_geom_bond_atom_site_label_2
_geom_bond_site_symmetry_2
_geom_bond_distance
C1 N1 . 1.338(6)
C1 C4 . 1.377(7)
C1 H1 . 0.9300
C2 N1 . 1.331(7)
C2 C3 . 1.388(8)
C2 H2 . 0.9300
C3 N2 . 1.333(7)
C3 H3 . 0.9300
C4 N2 . 1.345(6)
C4 C5 . 1.499(7)
C5 O1 . 1.226(6)
C5 N3 . 1.317(7)
N1 Zn1 . 2.086(4)
N3 H3B . 0.8600
N3 H3C . 0.8600
Zn1 N1 4_575 2.086(4)
Zn1 Br1 . 2.3278(11)
Zn1 Br2 . 2.3283(11)

loop_
_geom_hbond_atom_site_label_D
_geom_hbond_atom_site_label_H
_geom_hbond_atom_site_label_A
_geom_hbond_site_symmetry_A
_geom_hbond_distance_DH
_geom_hbond_distance_HA
_geom_hbond_distance_DA
_geom_hbond_angle_DHA
_geom_hbond_publ_flag
N3 H3B O1 3_668 0.8600 2.0100 2.869(7) 175.00 yes
N3 H3C N2 . 0.8600 2.3800 2.732(7) 105.00 yes
N3 H3C N2 3_567 0.8600 2.5400 3.182(7) 132.00 yes
C3 H3 O1 1_454 0.9300 2.4900 3.414(7) 172.00 yes

loop_
_geom_torsion_atom_site_label_1
_geom_torsion_atom_site_label_2
_geom_torsion_atom_site_label_3
_geom_torsion_atom_site_label_4
_geom_torsion_site_symmetry_4
_geom_torsion
N1 C2 C3 N2 . -1.7(9)
N1 C1 C4 N2 . -0.1(8)
N1 C1 C4 C5 . 179.4(5)
N2 C4 C5 O1 . 168.4(5)
C1 C4 C5 O1 . -11.2(8)
N2 C4 C5 N3 . -12.6(8)
C1 C4 C5 N3 . 167.8(5)
C3 C2 N1 C1 . 1.9(8)
C3 C2 N1 Zn1 . -171.2(4)
C4 C1 N1 C2 . -1.0(7)
C4 C1 N1 Zn1 . 172.0(4)
C2 C3 N2 C4 . 0.5(8)
C1 C4 N2 C3 . 0.4(8)
C5 C4 N2 C3 . -179.2(5)
C2 N1 Zn1 N1 4_575 75.8(4)
C1 N1 Zn1 N1 4_575 -97.0(4)
C2 N1 Zn1 Br1 . -33.9(4)
C1 N1 Zn1 Br1 . 153.3(4)
C2 N1 Zn1 Br2 . -171.8(4)
C1 N1 Zn1 Br2 . 15.4(4)
